data_7719066
loop_
_publ_author_name
'Akine, Shigehisa'
'Nakano, Masato'
'Sakata, Yoko'
'Tsuzuki, Seiji'

_publ_section_title
;
 Synthesis of a xanthene-based macrocyclic imine ligand and two-step
 planarization by metalation with Ni<sup>2+</sup> and Na<sup/>.
;
_journal_issue 30
_journal_name_full 'Dalton transactions (Cambridge, England : 2003)'
_journal_page_first 11573
_journal_page_last 11580
_journal_paper_doi 10.1039/d5dt01183c
_journal_volume 54
_journal_year 2025
_chemical_formula_moiety C53H50F3N4NaNi2O12S4
_chemical_formula_sum 'C53 H50 F3 N4 Na Ni2 O12 S4'
_chemical_formula_weight 1260.62
_chemical_name_common '[LNi2Na(Me2SO)2](CF3SO3)(Me2SO)'
_space_group_crystal_system monoclinic
_space_group_IT_number 7
_space_group_name_Hall 'P -2yac'
_space_group_name_H-M_alt 'P 1 n 1'
_atom_sites_solution_hydrogens geom
_audit_creation_method SHELXL-2014/7
_audit_update_record
;
2025-05-05 deposited with the CCDC.	2025-07-07 downloaded from the CCDC.
;
_cell_angle_alpha 90
_cell_angle_beta 99.796(2)
_cell_angle_gamma 90
_cell_formula_units_Z 2
_cell_length_a 10.7194(4)
_cell_length_b 9.1083(3)
_cell_length_c 26.4196(9)
_cell_measurement_reflns_used 19130
_cell_measurement_temperature 93
_cell_measurement_theta_max 68.363
_cell_measurement_theta_min 3.395
_cell_volume 2541.88(15)
_computing_cell_refinement 'APEX2 v2014.11 (Bruker AXS)'
_computing_data_collection 'Bruker Instrument Service V4.2.2 (Bruker AXS Inc., 2014)'
_computing_data_reduction 'SAINT V8.34A (Bruker AXS Inc., 2013)'
_computing_molecular_graphics ORTEP-3
_computing_publication_material ORTEP-3
_computing_structure_refinement 'SHELXL-2014 (Sheldrick, 2014)'
_computing_structure_solution 'SHELXT (Sheldrick, 2013)'
_diffrn_ambient_temperature 93
_diffrn_detector_area_resol_mean 10.4167
_diffrn_measured_fraction_theta_full 1.000
_diffrn_measured_fraction_theta_max 0.998
_diffrn_measurement_device_type 'Bruker D8 goniometer'
_diffrn_measurement_method 'phi and omega scans'
_diffrn_radiation_type CuK\a
_diffrn_radiation_wavelength 1.54178
_diffrn_reflns_av_R_equivalents 0.0484
_diffrn_reflns_av_unetI/netI 0.0569
_diffrn_reflns_Laue_measured_fraction_full 1.000
_diffrn_reflns_Laue_measured_fraction_max 0.998
_diffrn_reflns_limit_h_max 12
_diffrn_reflns_limit_h_min -12
_diffrn_reflns_limit_k_max 10
_diffrn_reflns_limit_k_min -10
_diffrn_reflns_limit_l_max 30
_diffrn_reflns_limit_l_min -31
_diffrn_reflns_number 19130
_diffrn_reflns_point_group_measured_fraction_full 1.000
_diffrn_reflns_point_group_measured_fraction_max 0.998
_diffrn_reflns_theta_full 67.679
_diffrn_reflns_theta_max 68.363
_diffrn_reflns_theta_min 3.395
_diffrn_source 'rotating anode'
_exptl_absorpt_coefficient_mu 3.239
_exptl_absorpt_correction_T_max 0.947
_exptl_absorpt_correction_T_min 0.879
_exptl_absorpt_correction_type empirical
_exptl_absorpt_process_details 'SADABS (Sheldrick, 1996)'
_exptl_crystal_colour red
_exptl_crystal_density_diffrn 1.647
_exptl_crystal_description prismatic
_exptl_crystal_F_000 1300
_exptl_crystal_recrystallization_method 'Re-crystallisation from solvent: DMSO/MeOH/Et2O'
_exptl_crystal_size_max 0.050
_exptl_crystal_size_mid 0.040
_exptl_crystal_size_min 0.020
_refine_diff_density_max 0.359
_refine_diff_density_min -0.239
_refine_diff_density_rms 0.056
_refine_ls_abs_structure_details
;
 Refined as an inversion twin.
;
_refine_ls_abs_structure_Flack 0.58(3)
_refine_ls_extinction_method none
_refine_ls_goodness_of_fit_ref 1.006
_refine_ls_hydrogen_treatment constr
_refine_ls_matrix_type full
_refine_ls_number_parameters 796
_refine_ls_number_reflns 7753
_refine_ls_number_restraints 136
_refine_ls_restrained_S_all 0.998
_refine_ls_R_factor_all 0.0472
_refine_ls_R_factor_gt 0.0363
_refine_ls_shift/su_max 0.000
_refine_ls_shift/su_mean 0.000
_refine_ls_structure_factor_coef Fsqd
_refine_ls_weighting_details 'w=1/[\s^2^(Fo^2^)+(0.0354P)^2^+0.2083P] where P=(Fo^2^+2Fc^2^)/3'
_refine_ls_weighting_scheme calc
_refine_ls_wR_factor_gt 0.0735
_refine_ls_wR_factor_ref 0.0777
_reflns_Friedel_coverage 0.998
_reflns_Friedel_fraction_full 1.000
_reflns_Friedel_fraction_max 0.998
_reflns_number_gt 6791
_reflns_number_total 7753
_reflns_threshold_expression 'I > 2\s(I)'
_cod_data_source_file d5dt01183c2.cif
_cod_data_source_block nak004
_cod_depositor_comments 'Adding full bibliography for 7719065--7719067.cif.'
_cod_original_sg_symbol_H-M 'P n'
_cod_database_code 7719066
_shelx_shelxl_version_number 2014/7
_shelx_space_group_comment
;
The symmetry employed for this shelxl refinement is uniquely defined
by the following loop, which should always be used as a source of
symmetry information in preference to the above space-group names.
They are only intended as comments.
;
_shelx_estimated_absorpt_t_min 0.855
_shelx_estimated_absorpt_t_max 0.938

loop_
_space_group_symop_operation_xyz
'x, y, z'
'x+1/2, -y, z+1/2'

loop_
_atom_site_label
_atom_site_type_symbol
_atom_site_fract_x
_atom_site_fract_y
_atom_site_fract_z
_atom_site_U_iso_or_equiv
_atom_site_adp_type
_atom_site_occupancy
_atom_site_site_symmetry_order
_atom_site_calc_flag
_atom_site_refinement_flags_posn
_atom_site_refinement_flags_adp
_atom_site_refinement_flags_occupancy
_atom_site_disorder_assembly
_atom_site_disorder_group
Ni1 Ni 0.70531(7) -0.05359(8) 0.52135(3) 0.0133(2) Uani 1 1 d . . . . .
Ni2 Ni 0.29652(7) 0.57369(8) 0.47903(3) 0.0129(2) Uani 1 1 d . . . . .
Na1 Na 0.5030(2) 0.2607(2) 0.49919(9) 0.0162(3) Uani 1 1 d . . . . .
C1 C 0.3910(5) -0.0167(5) 0.4068(2) 0.0134(11) Uani 1 1 d . . . . .
C2 C 0.4943(5) -0.0804(5) 0.4409(2) 0.0127(11) Uani 1 1 d . . . . .
C3 C 0.5216(5) -0.2284(5) 0.4318(2) 0.0132(11) Uani 1 1 d . . . . .
C4 C 0.4470(5) -0.3078(5) 0.3914(2) 0.0164(11) Uani 1 1 d . . . . .
H1 H 0.4638 -0.4089 0.3868 0.020 Uiso 1 1 calc R U . . .
C5 C 0.3520(6) -0.2408(5) 0.3592(2) 0.0177(12) Uani 1 1 d . . . . .
H2 H 0.3040 -0.2949 0.3318 0.021 Uiso 1 1 calc R U . . .
C6 C 0.3236(5) -0.0912(5) 0.3659(2) 0.0141(11) Uani 1 1 d . . . . .
C7 C 0.2249(5) -0.0149(5) 0.3262(2) 0.0150(11) Uani 1 1 d . . . . .
C8 C 0.1934(5) 0.1354(5) 0.3464(2) 0.0145(11) Uani 1 1 d . . . . .
C9 C 0.0917(5) 0.2170(6) 0.3189(2) 0.0189(12) Uani 1 1 d . . . . .
H3 H 0.0446 0.1784 0.2880 0.023 Uiso 1 1 calc R U . . .
C10 C 0.0612(6) 0.3504(6) 0.3363(2) 0.0183(12) Uani 1 1 d . . . . .
H4 H -0.0078 0.4037 0.3176 0.022 Uiso 1 1 calc R U . . .
C11 C 0.1305(5) 0.4112(5) 0.3818(2) 0.0133(11) Uani 1 1 d . . . . .
C12 C 0.2347(5) 0.3356(5) 0.4094(2) 0.0134(11) Uani 1 1 d . . . . .
C13 C 0.2636(5) 0.1962(5) 0.3903(2) 0.0128(10) Uani 1 1 d . . . . .
O1 O 0.3676(3) 0.1273(3) 0.41882(14) 0.0142(8) Uani 1 1 d . . . . .
O2 O 0.5564(4) -0.0002(3) 0.47785(14) 0.0139(8) Uani 1 1 d . . . . .
C14 C 0.6288(5) -0.3033(5) 0.4597(2) 0.0152(11) Uani 1 1 d . . . . .
H5 H 0.6402 -0.4035 0.4516 0.018 Uiso 1 1 calc R U . . .
N1 N 0.7114(5) -0.2435(4) 0.49518(17) 0.0142(9) Uani 1 1 d . . . . .
O3 O 0.3058(4) 0.3857(4) 0.45135(14) 0.0154(8) Uani 1 1 d . . . . .
C15 C 0.0877(6) 0.5488(5) 0.3981(2) 0.0162(11) Uani 1 1 d . . . . .
H6 H 0.0129 0.5893 0.3787 0.019 Uiso 1 1 calc R U . . .
N2 N 0.1434(4) 0.6226(4) 0.43750(17) 0.0157(10) Uani 1 1 d . . . . .
C16 C 0.8225(6) -0.3233(5) 0.5164(2) 0.0180(12) Uani 1 1 d . . . . .
C17 C 0.8524(6) -0.4656(6) 0.5041(2) 0.0227(13) Uani 1 1 d . . . . .
H7 H 0.7933 -0.5240 0.4818 0.027 Uiso 1 1 calc R U . . .
C18 C 0.9702(6) -0.5209(6) 0.5252(2) 0.0257(14) Uani 1 1 d . . . . .
H8 H 0.9917 -0.6184 0.5172 0.031 Uiso 1 1 calc R U . . .
C19 C 1.0579(6) -0.4361(6) 0.5578(2) 0.0213(13) Uani 1 1 d . . . . .
H9 H 1.1393 -0.4748 0.5708 0.026 Uiso 1 1 calc R U . . .
C20 C 1.0264(6) -0.2959(6) 0.5712(2) 0.0183(12) Uani 1 1 d . . . . .
H10 H 1.0857 -0.2372 0.5932 0.022 Uiso 1 1 calc R U . . .
C21 C 0.9055(5) -0.2422(5) 0.5517(2) 0.0146(11) Uani 1 1 d . . . . .
C22 C 0.7392(5) 0.3239(5) 0.6104(2) 0.0137(11) Uani 1 1 d . . . . .
C23 C 0.7651(5) 0.1830(5) 0.5912(2) 0.0140(11) Uani 1 1 d . . . . .
C24 C 0.8677(5) 0.1040(5) 0.6210(2) 0.0162(11) Uani 1 1 d . . . . .
C25 C 0.9322(6) 0.1635(6) 0.6671(2) 0.0188(12) Uani 1 1 d . . . . .
H11 H 0.9978 0.1081 0.6872 0.023 Uiso 1 1 calc R U . . .
C26 C 0.9032(5) 0.2976(6) 0.6836(2) 0.0170(11) Uani 1 1 d . . . . .
H12 H 0.9495 0.3356 0.7147 0.020 Uiso 1 1 calc R U . . .
C27 C 0.8044(5) 0.3824(5) 0.6550(2) 0.0131(11) Uani 1 1 d . . . . .
C28 C 0.7734(5) 0.5320(5) 0.6751(2) 0.0156(11) Uani 1 1 d . . . . .
C29 C 0.6759(5) 0.6094(5) 0.6356(2) 0.0150(11) Uani 1 1 d . . . . .
C30 C 0.6456(6) 0.7567(6) 0.6433(2) 0.0201(12) Uani 1 1 d . . . . .
H13 H 0.6919 0.8097 0.6713 0.024 Uiso 1 1 calc R U . . .
C31 C 0.5498(6) 0.8246(5) 0.6108(2) 0.0199(12) Uani 1 1 d . . . . .
H14 H 0.5318 0.9250 0.6161 0.024 Uiso 1 1 calc R U . . .
C32 C 0.4777(5) 0.7483(5) 0.5697(2) 0.0166(12) Uani 1 1 d . . . . .
C33 C 0.5079(5) 0.6001(5) 0.5595(2) 0.0137(11) Uani 1 1 d . . . . .
C34 C 0.6104(5) 0.5368(5) 0.5934(2) 0.0147(11) Uani 1 1 d . . . . .
O4 O 0.6373(3) 0.3935(3) 0.58052(14) 0.0140(8) Uani 1 1 d . . . . .
O5 O 0.6966(3) 0.1340(4) 0.54898(14) 0.0152(8) Uani 1 1 d . . . . .
C35 C 0.9081(5) -0.0332(5) 0.6044(2) 0.0141(11) Uani 1 1 d . . . . .
H15 H 0.9797 -0.0773 0.6249 0.017 Uiso 1 1 calc R U . . .
N3 N 0.8558(4) -0.1040(4) 0.56355(18) 0.0143(9) Uani 1 1 d . . . . .
O6 O 0.4470(4) 0.5215(3) 0.52165(14) 0.0154(8) Uani 1 1 d . . . . .
C36 C 0.3714(5) 0.8213(5) 0.5417(2) 0.0176(12) Uani 1 1 d . . . . .
H16 H 0.3589 0.9211 0.5501 0.021 Uiso 1 1 calc R U . . .
N4 N 0.2894(4) 0.7626(4) 0.50546(17) 0.0157(10) Uani 1 1 d . . . . .
C37 C 0.1793(5) 0.8431(5) 0.4835(2) 0.0150(11) Uani 1 1 d . . . . .
C38 C 0.1506(6) 0.9873(6) 0.4950(2) 0.0222(13) Uani 1 1 d . . . . .
H17 H 0.2104 1.0458 0.5168 0.027 Uiso 1 1 calc R U . . .
C39 C 0.0334(6) 1.0435(6) 0.4738(2) 0.0263(14) Uani 1 1 d . . . . .
H18 H 0.0132 1.1422 0.4808 0.032 Uiso 1 1 calc R U . . .
C40 C -0.0548(6) 0.9580(6) 0.4427(2) 0.0231(14) Uani 1 1 d . . . . .
H19 H -0.1365 0.9966 0.4301 0.028 Uiso 1 1 calc R U . . .
C41 C -0.0251(5) 0.8158(5) 0.4295(2) 0.0162(11) Uani 1 1 d . . . . .
H20 H -0.0849 0.7576 0.4076 0.019 Uiso 1 1 calc R U . . .
C42 C 0.0946(6) 0.7612(5) 0.4493(2) 0.0171(12) Uani 1 1 d . . . . .
C43 C 0.1045(6) -0.1071(6) 0.3135(2) 0.0230(13) Uani 1 1 d . . . . .
H21 H 0.1260 -0.2049 0.3021 0.034 Uiso 1 1 calc R U . . .
H22 H 0.0454 -0.0593 0.2861 0.034 Uiso 1 1 calc R U . . .
H23 H 0.0650 -0.1164 0.3442 0.034 Uiso 1 1 calc R U . . .
C44 C 0.2811(6) 0.0068(6) 0.2765(2) 0.0229(13) Uani 1 1 d . . . . .
H24 H 0.3563 0.0695 0.2838 0.034 Uiso 1 1 calc R U . . .
H25 H 0.2179 0.0534 0.2502 0.034 Uiso 1 1 calc R U . . .
H26 H 0.3047 -0.0889 0.2640 0.034 Uiso 1 1 calc R U . . .
C45 C 0.7198(6) 0.5129(6) 0.7251(2) 0.0228(13) Uani 1 1 d . . . . .
H27 H 0.6411 0.4560 0.7181 0.034 Uiso 1 1 calc R U . . .
H28 H 0.7024 0.6096 0.7386 0.034 Uiso 1 1 calc R U . . .
H29 H 0.7816 0.4610 0.7504 0.034 Uiso 1 1 calc R U . . .
C46 C 0.8961(5) 0.6251(5) 0.6872(2) 0.0185(12) Uani 1 1 d . . . . .
H30 H 0.9549 0.5787 0.7151 0.028 Uiso 1 1 calc R U . . .
H31 H 0.8751 0.7240 0.6976 0.028 Uiso 1 1 calc R U . . .
H32 H 0.9358 0.6312 0.6565 0.028 Uiso 1 1 calc R U . . .
O7 O 0.3865(4) 0.1773(4) 0.56257(15) 0.0229(9) Uani 1 1 d . . . . .
S1 S 0.35855(14) 0.28471(13) 0.60200(5) 0.0218(3) Uani 1 1 d . . . . .
C47 C 0.4511(6) 0.2281(7) 0.6613(2) 0.0318(14) Uani 1 1 d . . . . .
H33 H 0.4315 0.1257 0.6682 0.048 Uiso 1 1 calc R U . . .
H34 H 0.4316 0.2906 0.6891 0.048 Uiso 1 1 calc R U . . .
H35 H 0.5412 0.2369 0.6592 0.048 Uiso 1 1 calc R U . . .
C48 C 0.2063(6) 0.2336(7) 0.6155(3) 0.0295(14) Uani 1 1 d . . . . .
H36 H 0.1427 0.2446 0.5843 0.044 Uiso 1 1 calc R U . . .
H37 H 0.1842 0.2970 0.6426 0.044 Uiso 1 1 calc R U . . .
H38 H 0.2085 0.1311 0.6269 0.044 Uiso 1 1 calc R U . . .
O8 O 0.6106(4) 0.3448(4) 0.43344(15) 0.0232(9) Uani 1 1 d . . . . .
S2 S 0.63502(14) 0.24306(13) 0.39136(5) 0.0202(3) Uani 1 1 d . . . . .
C49 C 0.5468(6) 0.3143(6) 0.3328(2) 0.0246(13) Uani 1 1 d . . . . .
H39 H 0.4560 0.3083 0.3339 0.037 Uiso 1 1 calc R U . . .
H40 H 0.5657 0.2565 0.3037 0.037 Uiso 1 1 calc R U . . .
H41 H 0.5704 0.4170 0.3286 0.037 Uiso 1 1 calc R U . . .
C50 C 0.7896(6) 0.2898(6) 0.3788(3) 0.0280(14) Uani 1 1 d . . . . .
H42 H 0.7914 0.3939 0.3695 0.042 Uiso 1 1 calc R U . . .
H43 H 0.8091 0.2296 0.3504 0.042 Uiso 1 1 calc R U . . .
H44 H 0.8527 0.2714 0.4096 0.042 Uiso 1 1 calc R U . . .
S3 S 0.2484(3) 0.8593(4) 0.70388(15) 0.0196(7) Uani 0.745(6) 1 d . U P A 1
O9 O 0.2541(6) 0.8898(5) 0.6509(2) 0.0289(12) Uani 0.745(6) 1 d . U P A 1
O10 O 0.3462(6) 0.9255(6) 0.7405(3) 0.0366(15) Uani 0.745(6) 1 d . U P A 1
O11 O 0.1235(5) 0.8677(6) 0.7165(2) 0.0282(11) Uani 0.745(6) 1 d . U P A 1
C51 C 0.2854(7) 0.6633(8) 0.7096(3) 0.0194(10) Uani 0.745(6) 1 d . U P A 1
F1 F 0.4023(14) 0.6342(12) 0.7043(5) 0.038(2) Uani 0.745(6) 1 d . U P A 1
F2 F 0.2708(5) 0.6150(5) 0.75627(16) 0.0353(11) Uani 0.745(6) 1 d . U P A 1
F3 F 0.2072(10) 0.5848(11) 0.6753(3) 0.0293(16) Uani 0.745(6) 1 d . U P A 1
S4 S 0.2789(10) 0.8432(14) 0.7148(5) 0.021(2) Uani 0.255(6) 1 d . U P A 2
O12 O 0.3910(15) 0.9198(16) 0.7106(7) 0.026(3) Uani 0.255(6) 1 d . U P A 2
O13 O 0.1672(16) 0.8972(16) 0.6824(7) 0.033(4) Uani 0.255(6) 1 d . U P A 2
O14 O 0.2625(16) 0.810(2) 0.7671(6) 0.040(4) Uani 0.255(6) 1 d . U P A 2
C52 C 0.303(2) 0.663(2) 0.6856(11) 0.023(3) Uani 0.255(6) 1 d . U P A 2
F4 F 0.3080(14) 0.6731(16) 0.6385(5) 0.042(4) Uani 0.255(6) 1 d . U P A 2
F5 F 0.205(3) 0.571(4) 0.6908(9) 0.045(5) Uani 0.255(6) 1 d . U P A 2
F6 F 0.406(4) 0.601(3) 0.7120(16) 0.036(6) Uani 0.255(6) 1 d . U P A 2
S5 S 0.66969(13) -0.28506(13) 0.30778(5) 0.0228(3) Uani 1 1 d . . . . .
O15 O 0.7498(5) -0.3561(4) 0.35253(17) 0.0349(11) Uani 1 1 d . . . . .
C53 C 0.6543(7) -0.0959(6) 0.3237(2) 0.0339(14) Uani 1 1 d . . . . .
H45 H 0.6049 -0.0877 0.3516 0.051 Uiso 1 1 calc R U . . .
H46 H 0.6110 -0.0429 0.2935 0.051 Uiso 1 1 calc R U . . .
H47 H 0.7385 -0.0534 0.3348 0.051 Uiso 1 1 calc R U . . .
C54 C 0.7688(7) -0.2573(7) 0.2613(3) 0.0374(15) Uani 1 1 d . . . . .
H48 H 0.8467 -0.2076 0.2774 0.056 Uiso 1 1 calc R U . . .
H49 H 0.7246 -0.1965 0.2333 0.056 Uiso 1 1 calc R U . . .
H50 H 0.7901 -0.3523 0.2476 0.056 Uiso 1 1 calc R U . . .

loop_
_atom_site_aniso_label
_atom_site_aniso_U_11
_atom_site_aniso_U_22
_atom_site_aniso_U_33
_atom_site_aniso_U_23
_atom_site_aniso_U_13
_atom_site_aniso_U_12
Ni1 0.0149(5) 0.0096(4) 0.0135(4) -0.0019(3) -0.0031(4) 0.0024(3)
Ni2 0.0144(5) 0.0092(4) 0.0134(4) -0.0016(3) -0.0026(4) 0.0017(3)
Na1 0.0201(8) 0.0133(8) 0.0139(8) -0.0019(6) -0.0008(6) 0.0007(6)
C1 0.015(3) 0.010(2) 0.017(3) -0.0004(19) 0.005(2) -0.0002(19)
C2 0.014(3) 0.013(2) 0.012(3) -0.0034(19) 0.001(2) -0.0012(19)
C3 0.017(3) 0.010(2) 0.011(2) 0.0000(18) -0.003(2) -0.0004(19)
C4 0.019(3) 0.011(2) 0.018(3) -0.0021(19) 0.000(2) 0.0027(19)
C5 0.021(3) 0.014(2) 0.017(3) -0.003(2) 0.000(2) -0.004(2)
C6 0.017(3) 0.014(2) 0.012(3) -0.0001(19) 0.002(2) 0.000(2)
C7 0.017(3) 0.015(2) 0.012(3) -0.001(2) -0.002(2) 0.000(2)
C8 0.018(3) 0.010(2) 0.016(3) -0.0005(19) 0.004(2) -0.004(2)
C9 0.017(3) 0.021(2) 0.016(3) -0.002(2) -0.004(2) 0.001(2)
C10 0.017(3) 0.017(2) 0.019(3) -0.001(2) -0.001(2) 0.002(2)
C11 0.013(3) 0.013(2) 0.013(3) -0.0028(19) -0.001(2) 0.000(2)
C12 0.014(3) 0.015(2) 0.011(3) -0.0009(19) 0.001(2) -0.003(2)
C13 0.011(3) 0.013(2) 0.013(3) 0.0050(19) -0.002(2) 0.0012(19)
O1 0.0167(19) 0.0080(15) 0.0153(19) -0.0030(13) -0.0044(15) 0.0014(13)
O2 0.016(2) 0.0107(15) 0.0128(19) -0.0027(13) -0.0027(15) 0.0018(13)
C14 0.020(3) 0.011(2) 0.015(3) 0.0049(19) 0.005(2) 0.001(2)
N1 0.018(3) 0.0110(19) 0.011(2) 0.0020(16) -0.0036(19) 0.0021(16)
O3 0.018(2) 0.0123(16) 0.0132(19) -0.0031(14) -0.0045(16) 0.0013(14)
C15 0.014(3) 0.015(2) 0.018(3) 0.002(2) -0.001(2) 0.005(2)
N2 0.016(2) 0.013(2) 0.018(2) -0.0022(17) 0.002(2) 0.0016(17)
C16 0.023(3) 0.014(2) 0.016(3) 0.000(2) 0.002(2) 0.005(2)
C17 0.025(3) 0.018(3) 0.022(3) -0.003(2) -0.004(3) 0.003(2)
C18 0.035(4) 0.015(2) 0.025(3) -0.004(2) -0.004(3) 0.013(2)
C19 0.020(3) 0.019(3) 0.022(3) 0.002(2) -0.004(3) 0.010(2)
C20 0.020(3) 0.019(2) 0.016(3) -0.001(2) 0.001(2) 0.005(2)
C21 0.016(3) 0.010(2) 0.018(3) 0.0001(19) 0.005(2) 0.0033(19)
C22 0.012(3) 0.012(2) 0.015(3) 0.0017(19) -0.003(2) 0.0003(18)
C23 0.011(3) 0.016(2) 0.014(3) 0.002(2) -0.001(2) 0.000(2)
C24 0.017(3) 0.015(2) 0.015(3) 0.000(2) -0.001(2) 0.001(2)
C25 0.017(3) 0.021(3) 0.015(3) -0.001(2) -0.006(2) 0.006(2)
C26 0.016(3) 0.017(2) 0.015(3) -0.004(2) -0.005(2) -0.001(2)
C27 0.012(3) 0.014(2) 0.013(3) -0.0008(19) 0.000(2) 0.0014(19)
C28 0.015(3) 0.014(2) 0.017(3) -0.006(2) -0.001(2) -0.004(2)
C29 0.014(3) 0.013(2) 0.017(3) 0.000(2) -0.001(2) -0.003(2)
C30 0.021(3) 0.019(2) 0.019(3) -0.010(2) 0.000(2) -0.001(2)
C31 0.019(3) 0.013(2) 0.026(3) -0.006(2) -0.001(2) -0.001(2)
C32 0.018(3) 0.013(2) 0.019(3) -0.003(2) 0.003(2) 0.001(2)
C33 0.014(3) 0.012(2) 0.014(3) 0.001(2) 0.000(2) -0.001(2)
C34 0.020(3) 0.009(2) 0.014(3) -0.0011(18) -0.002(2) 0.000(2)
O4 0.015(2) 0.0098(15) 0.0149(19) -0.0014(13) -0.0050(15) 0.0015(13)
O5 0.014(2) 0.0143(16) 0.0145(19) -0.0030(14) -0.0039(16) 0.0021(14)
C35 0.015(3) 0.014(2) 0.012(3) 0.001(2) -0.003(2) 0.001(2)
N3 0.014(2) 0.0116(19) 0.016(2) -0.0013(17) 0.0009(19) 0.0036(17)
O6 0.019(2) 0.0090(15) 0.016(2) -0.0029(13) -0.0031(16) -0.0002(13)
C36 0.017(3) 0.012(2) 0.023(3) -0.002(2) 0.000(2) -0.002(2)
N4 0.016(2) 0.0128(19) 0.018(2) 0.0004(16) 0.001(2) 0.0030(16)
C37 0.014(3) 0.012(2) 0.018(3) 0.004(2) -0.001(2) 0.006(2)
C38 0.025(3) 0.015(2) 0.024(3) -0.004(2) -0.004(3) 0.005(2)
C39 0.032(4) 0.013(2) 0.030(3) -0.003(2) -0.005(3) 0.012(2)
C40 0.024(3) 0.020(3) 0.023(3) -0.001(2) -0.004(3) 0.006(2)
C41 0.016(3) 0.015(2) 0.015(3) 0.0012(19) -0.005(2) 0.002(2)
C42 0.022(3) 0.015(2) 0.014(3) 0.0003(19) 0.000(2) 0.005(2)
C43 0.026(3) 0.015(2) 0.023(3) -0.004(2) -0.010(3) -0.004(2)
C44 0.035(4) 0.019(3) 0.015(3) -0.003(2) 0.002(3) 0.009(2)
C45 0.026(3) 0.024(3) 0.019(3) -0.002(2) 0.005(3) 0.003(2)
C46 0.016(3) 0.017(2) 0.019(3) -0.003(2) -0.007(2) -0.002(2)
O7 0.027(2) 0.0175(17) 0.024(2) -0.0026(15) 0.0037(18) -0.0046(15)
S1 0.0293(8) 0.0140(6) 0.0234(7) -0.0021(5) 0.0080(6) -0.0021(5)
C47 0.022(3) 0.046(4) 0.029(3) -0.009(3) 0.008(3) -0.006(3)
C48 0.031(4) 0.026(3) 0.032(3) 0.001(2) 0.007(3) 0.001(2)
O8 0.030(2) 0.0164(18) 0.023(2) -0.0026(15) 0.0040(18) -0.0010(16)
S2 0.0262(7) 0.0122(5) 0.0229(7) -0.0012(5) 0.0062(5) -0.0016(5)
C49 0.026(3) 0.024(3) 0.022(3) -0.002(2) 0.000(2) -0.004(2)
C50 0.022(3) 0.022(3) 0.039(4) 0.005(2) 0.003(3) 0.003(2)
S3 0.0176(15) 0.0125(10) 0.0253(15) -0.0025(9) -0.0059(11) 0.0007(11)
O9 0.035(3) 0.019(2) 0.0318(19) 0.0076(18) 0.0015(19) -0.002(2)
O10 0.030(2) 0.022(2) 0.048(3) -0.010(2) -0.020(3) 0.001(2)
O11 0.0232(17) 0.023(2) 0.038(3) -0.005(2) 0.0022(19) 0.0057(17)
C51 0.018(3) 0.0150(15) 0.023(3) 0.0017(18) -0.003(2) 0.0018(19)
F1 0.025(2) 0.030(5) 0.059(6) -0.006(3) 0.005(3) 0.013(3)
F2 0.054(3) 0.026(2) 0.0233(19) 0.0073(15) -0.0003(19) 0.005(2)
F3 0.039(3) 0.012(2) 0.030(2) -0.002(3) -0.013(3) 0.003(2)
S4 0.014(4) 0.024(4) 0.024(4) 0.001(3) 0.000(3) 0.009(3)
O12 0.022(5) 0.023(6) 0.030(8) -0.009(6) -0.005(5) -0.003(5)
O13 0.023(6) 0.021(7) 0.046(8) 0.002(7) -0.017(7) 0.006(5)
O14 0.035(9) 0.060(11) 0.025(5) 0.002(5) 0.008(5) 0.014(8)
C52 0.016(8) 0.019(5) 0.032(6) -0.002(5) -0.003(7) 0.000(4)
F4 0.046(8) 0.047(8) 0.030(5) -0.018(5) 0.001(6) -0.004(6)
F5 0.031(7) 0.031(7) 0.064(15) 0.015(11) -0.019(10) -0.017(7)
F6 0.022(6) 0.026(11) 0.055(9) -0.013(10) -0.010(8) 0.012(8)
S5 0.0255(7) 0.0201(6) 0.0216(6) -0.0009(5) 0.0005(5) -0.0025(5)
O15 0.047(3) 0.0207(19) 0.031(2) 0.0036(17) -0.010(2) 0.0017(18)
C53 0.052(4) 0.021(3) 0.031(3) 0.000(2) 0.013(3) 0.002(3)
C54 0.042(4) 0.034(3) 0.039(4) -0.004(3) 0.016(3) 0.000(3)

loop_
_atom_type_symbol
_atom_type_description
_atom_type_scat_dispersion_real
_atom_type_scat_dispersion_imag
_atom_type_scat_source
C C 0.0181 0.0091 'International Tables Vol C Tables 4.2.6.8 and 6.1.1.4'
H H 0.0000 0.0000 'International Tables Vol C Tables 4.2.6.8 and 6.1.1.4'
N N 0.0311 0.0180 'International Tables Vol C Tables 4.2.6.8 and 6.1.1.4'
O O 0.0492 0.0322 'International Tables Vol C Tables 4.2.6.8 and 6.1.1.4'
Ni Ni -3.0029 0.5091 'International Tables Vol C Tables 4.2.6.8 and 6.1.1.4'
Na Na 0.1353 0.1239 'International Tables Vol C Tables 4.2.6.8 and 6.1.1.4'
F F 0.0727 0.0534 'International Tables Vol C Tables 4.2.6.8 and 6.1.1.4'
S S 0.3331 0.5567 'International Tables Vol C Tables 4.2.6.8 and 6.1.1.4'

loop_
_geom_angle_atom_site_label_1
_geom_angle_atom_site_label_2
_geom_angle_atom_site_label_3
_geom_angle
_geom_angle_site_symmetry_1
_geom_angle_site_symmetry_3
_geom_angle_publ_flag
N3 Ni1 O2 178.5(2) . . ?
N3 Ni1 O5 95.04(17) . . ?
O2 Ni1 O5 84.70(15) . . ?
N3 Ni1 N1 84.92(19) . . ?
O2 Ni1 N1 95.38(17) . . ?
O5 Ni1 N1 178.3(2) . . ?
N3 Ni1 Na1 137.45(14) . . ?
O2 Ni1 Na1 42.24(10) . . ?
O5 Ni1 Na1 42.48(11) . . ?
N1 Ni1 Na1 137.62(15) . . ?
N4 Ni2 O6 95.48(18) . . ?
N4 Ni2 N2 84.93(19) . . ?
O6 Ni2 N2 178.39(19) . . ?
N4 Ni2 O3 178.7(2) . . ?
O6 Ni2 O3 84.54(15) . . ?
N2 Ni2 O3 95.08(17) . . ?
N4 Ni2 Na1 137.79(15) . . ?
O6 Ni2 Na1 42.31(11) . . ?
N2 Ni2 Na1 137.27(14) . . ?
O3 Ni2 Na1 42.24(11) . . ?
O8 Na1 O7 177.5(2) . . ?
O8 Na1 O2 89.05(14) . . ?
O7 Na1 O2 91.29(14) . . ?
O8 Na1 O5 94.02(16) . . ?
O7 Na1 O5 88.31(15) . . ?
O2 Na1 O5 59.49(12) . . ?
O8 Na1 O3 87.60(15) . . ?
O7 Na1 O3 90.07(16) . . ?
O2 Na1 O3 120.71(14) . . ?
O5 Na1 O3 178.38(19) . . ?
O8 Na1 O6 91.88(14) . . ?
O7 Na1 O6 87.77(15) . . ?
O2 Na1 O6 179.06(19) . . ?
O5 Na1 O6 120.54(14) . . ?
O3 Na1 O6 59.23(12) . . ?
O8 Na1 O1 80.20(14) . . ?
O7 Na1 O1 97.80(15) . . ?
O2 Na1 O1 60.36(12) . . ?
O5 Na1 O1 119.62(14) . . ?
O3 Na1 O1 60.76(11) . . ?
O6 Na1 O1 119.70(14) . . ?
O8 Na1 O4 100.42(15) . . ?
O7 Na1 O4 81.58(14) . . ?
O2 Na1 O4 119.61(14) . . ?
O5 Na1 O4 60.41(12) . . ?
O3 Na1 O4 119.19(13) . . ?
O6 Na1 O4 60.32(12) . . ?
O1 Na1 O4 179.38(18) . . ?
O8 Na1 S1 157.17(12) . . ?
O7 Na1 S1 23.14(9) . . ?
O2 Na1 S1 113.25(11) . . ?
O5 Na1 S1 93.40(11) . . ?
O3 Na1 S1 85.06(11) . . ?
O6 Na1 S1 65.84(10) . . ?
O1 Na1 S1 114.36(12) . . ?
O4 Na1 S1 65.05(10) . . ?
O8 Na1 Ni1 91.24(12) . . ?
O7 Na1 Ni1 90.30(11) . . ?
O2 Na1 Ni1 29.71(9) . . ?
O5 Na1 Ni1 29.79(8) . . ?
O3 Na1 Ni1 150.41(11) . . ?
O6 Na1 Ni1 150.33(12) . . ?
O1 Na1 Ni1 89.90(9) . . ?
O4 Na1 Ni1 90.11(10) . . ?
S1 Na1 Ni1 105.66(6) . . ?
O8 Na1 Ni2 89.96(11) . . ?
O7 Na1 Ni2 88.50(12) . . ?
O2 Na1 Ni2 150.36(12) . . ?
O5 Na1 Ni2 150.05(11) . . ?
O3 Na1 Ni2 29.67(8) . . ?
O6 Na1 Ni2 29.56(9) . . ?
O1 Na1 Ni2 90.31(10) . . ?
O4 Na1 Ni2 89.67(9) . . ?
S1 Na1 Ni2 73.18(5) . . ?
Ni1 Na1 Ni2 178.80(8) . . ?
C6 C1 O1 123.9(5) . . ?
C6 C1 C2 122.9(5) . . ?
O1 C1 C2 113.2(4) . . ?
O2 C2 C3 124.6(5) . . ?
O2 C2 C1 119.1(4) . . ?
C3 C2 C1 116.4(5) . . ?
C2 C3 C4 120.6(5) . . ?
C2 C3 C14 122.8(5) . . ?
C4 C3 C14 116.5(4) . . ?
C5 C4 C3 120.7(5) . . ?
C5 C4 H1 119.7 . . ?
C3 C4 H1 119.7 . . ?
C4 C5 C6 120.6(5) . . ?
C4 C5 H2 119.7 . . ?
C6 C5 H2 119.7 . . ?
C1 C6 C5 118.7(5) . . ?
C1 C6 C7 121.8(4) . . ?
C5 C6 C7 119.4(5) . . ?
C6 C7 C8 109.7(4) . . ?
C6 C7 C43 111.2(4) . . ?
C8 C7 C43 109.9(5) . . ?
C6 C7 C44 108.5(5) . . ?
C8 C7 C44 108.9(4) . . ?
C43 C7 C44 108.6(5) . . ?
C13 C8 C9 118.8(5) . . ?
C13 C8 C7 122.0(5) . . ?
C9 C8 C7 119.1(5) . . ?
C10 C9 C8 120.2(5) . . ?
C10 C9 H3 119.9 . . ?
C8 C9 H3 119.9 . . ?
C9 C10 C11 121.1(5) . . ?
C9 C10 H4 119.4 . . ?
C11 C10 H4 119.4 . . ?
C12 C11 C10 120.3(5) . . ?
C12 C11 C15 122.8(5) . . ?
C10 C11 C15 116.8(5) . . ?
O3 C12 C11 124.2(4) . . ?
O3 C12 C13 118.7(4) . . ?
C11 C12 C13 117.1(4) . . ?
C8 C13 O1 123.1(5) . . ?
C8 C13 C12 122.3(5) . . ?
O1 C13 C12 114.6(4) . . ?
C1 O1 C13 117.8(4) . . ?
C1 O1 Na1 121.4(3) . . ?
C13 O1 Na1 120.5(3) . . ?
C2 O2 Ni1 126.0(3) . . ?
C2 O2 Na1 125.8(3) . . ?
Ni1 O2 Na1 108.05(16) . . ?
N1 C14 C3 124.3(5) . . ?
N1 C14 H5 117.9 . . ?
C3 C14 H5 117.9 . . ?
C14 N1 C16 119.5(4) . . ?
C14 N1 Ni1 126.5(4) . . ?
C16 N1 Ni1 114.0(3) . . ?
C12 O3 Ni2 125.8(3) . . ?
C12 O3 Na1 125.3(3) . . ?
Ni2 O3 Na1 108.09(16) . . ?
N2 C15 C11 124.8(5) . . ?
N2 C15 H6 117.6 . . ?
C11 C15 H6 117.6 . . ?
C15 N2 C42 120.0(4) . . ?
C15 N2 Ni2 126.0(4) . . ?
C42 N2 Ni2 113.8(3) . . ?
C17 C16 C21 120.5(5) . . ?
C17 C16 N1 126.5(5) . . ?
C21 C16 N1 113.0(4) . . ?
C18 C17 C16 118.5(5) . . ?
C18 C17 H7 120.8 . . ?
C16 C17 H7 120.8 . . ?
C17 C18 C19 121.3(5) . . ?
C17 C18 H8 119.4 . . ?
C19 C18 H8 119.4 . . ?
C20 C19 C18 120.1(5) . . ?
C20 C19 H9 119.9 . . ?
C18 C19 H9 119.9 . . ?
C19 C20 C21 118.6(5) . . ?
C19 C20 H10 120.7 . . ?
C21 C20 H10 120.7 . . ?
C16 C21 C20 120.7(5) . . ?
C16 C21 N3 113.5(5) . . ?
C20 C21 N3 125.9(5) . . ?
C27 C22 O4 123.2(4) . . ?
C27 C22 C23 123.7(5) . . ?
O4 C22 C23 113.1(4) . . ?
O5 C23 C22 119.8(4) . . ?
O5 C23 C24 124.5(4) . . ?
C22 C23 C24 115.8(4) . . ?
C25 C24 C35 118.5(5) . . ?
C25 C24 C23 120.1(5) . . ?
C35 C24 C23 121.3(5) . . ?
C26 C25 C24 121.5(5) . . ?
C26 C25 H11 119.3 . . ?
C24 C25 H11 119.3 . . ?
C25 C26 C27 120.8(5) . . ?
C25 C26 H12 119.6 . . ?
C27 C26 H12 119.6 . . ?
C22 C27 C26 118.0(4) . . ?
C22 C27 C28 122.6(4) . . ?
C26 C27 C28 119.4(5) . . ?
C27 C28 C29 110.0(4) . . ?
C27 C28 C45 109.6(4) . . ?
C29 C28 C45 109.2(5) . . ?
C27 C28 C46 109.5(5) . . ?
C29 C28 C46 110.3(4) . . ?
C45 C28 C46 108.2(5) . . ?
C34 C29 C30 118.5(5) . . ?
C34 C29 C28 121.9(4) . . ?
C30 C29 C28 119.5(5) . . ?
C31 C30 C29 120.5(5) . . ?
C31 C30 H13 119.7 . . ?
C29 C30 H13 119.7 . . ?
C30 C31 C32 121.1(5) . . ?
C30 C31 H14 119.5 . . ?
C32 C31 H14 119.5 . . ?
C31 C32 C36 117.4(4) . . ?
C31 C32 C33 120.2(5) . . ?
C36 C32 C33 122.4(5) . . ?
O6 C33 C34 119.5(4) . . ?
O6 C33 C32 124.2(5) . . ?
C34 C33 C32 116.3(5) . . ?
C29 C34 O4 123.3(5) . . ?
C29 C34 C33 123.3(5) . . ?
O4 C34 C33 113.4(4) . . ?
C22 O4 C34 117.7(4) . . ?
C22 O4 Na1 121.1(3) . . ?
C34 O4 Na1 121.1(3) . . ?
C23 O5 Ni1 126.0(3) . . ?
C23 O5 Na1 125.4(3) . . ?
Ni1 O5 Na1 107.73(16) . . ?
N3 C35 C24 125.7(5) . . ?
N3 C35 H15 117.2 . . ?
C24 C35 H15 117.2 . . ?
C35 N3 C21 119.9(4) . . ?
C35 N3 Ni1 125.7(4) . . ?
C21 N3 Ni1 113.9(3) . . ?
C33 O6 Ni2 126.1(3) . . ?
C33 O6 Na1 125.6(3) . . ?
Ni2 O6 Na1 108.13(16) . . ?
N4 C36 C32 125.1(5) . . ?
N4 C36 H16 117.4 . . ?
C32 C36 H16 117.4 . . ?
C36 N4 C37 119.8(4) . . ?
C36 N4 Ni2 126.2(4) . . ?
C37 N4 Ni2 114.0(3) . . ?
C42 C37 C38 120.3(5) . . ?
C42 C37 N4 113.2(4) . . ?
C38 C37 N4 126.5(5) . . ?
C39 C38 C37 118.7(5) . . ?
C39 C38 H17 120.7 . . ?
C37 C38 H17 120.7 . . ?
C40 C39 C38 120.9(5) . . ?
C40 C39 H18 119.6 . . ?
C38 C39 H18 119.6 . . ?
C39 C40 C41 120.7(6) . . ?
C39 C40 H19 119.7 . . ?
C41 C40 H19 119.7 . . ?
C40 C41 C42 118.3(5) . . ?
C40 C41 H20 120.8 . . ?
C42 C41 H20 120.8 . . ?
C37 C42 C41 120.8(5) . . ?
C37 C42 N2 113.4(5) . . ?
C41 C42 N2 125.8(5) . . ?
C7 C43 H21 109.5 . . ?
C7 C43 H22 109.5 . . ?
H21 C43 H22 109.5 . . ?
C7 C43 H23 109.5 . . ?
H21 C43 H23 109.5 . . ?
H22 C43 H23 109.5 . . ?
C7 C44 H24 109.5 . . ?
C7 C44 H25 109.5 . . ?
H24 C44 H25 109.5 . . ?
C7 C44 H26 109.5 . . ?
H24 C44 H26 109.5 . . ?
H25 C44 H26 109.5 . . ?
C28 C45 H27 109.5 . . ?
C28 C45 H28 109.5 . . ?
H27 C45 H28 109.5 . . ?
C28 C45 H29 109.5 . . ?
H27 C45 H29 109.5 . . ?
H28 C45 H29 109.5 . . ?
C28 C46 H30 109.5 . . ?
C28 C46 H31 109.5 . . ?
H30 C46 H31 109.5 . . ?
C28 C46 H32 109.5 . . ?
H30 C46 H32 109.5 . . ?
H31 C46 H32 109.5 . . ?
S1 O7 Na1 118.2(2) . . ?
O7 S1 C47 106.0(3) . . ?
O7 S1 C48 105.4(3) . . ?
C47 S1 C48 98.1(3) . . ?
O7 S1 Na1 38.64(16) . . ?
C47 S1 Na1 115.4(2) . . ?
C48 S1 Na1 134.9(2) . . ?
S1 C47 H33 109.5 . . ?
S1 C47 H34 109.5 . . ?
H33 C47 H34 109.5 . . ?
S1 C47 H35 109.5 . . ?
H33 C47 H35 109.5 . . ?
H34 C47 H35 109.5 . . ?
S1 C48 H36 109.5 . . ?
S1 C48 H37 109.5 . . ?
H36 C48 H37 109.5 . . ?
S1 C48 H38 109.5 . . ?
H36 C48 H38 109.5 . . ?
H37 C48 H38 109.5 . . ?
S2 O8 Na1 120.7(2) . . ?
O8 S2 C49 106.4(3) . . ?
O8 S2 C50 105.8(3) . . ?
C49 S2 C50 97.0(3) . . ?
S2 C49 H39 109.5 . . ?
S2 C49 H40 109.5 . . ?
H39 C49 H40 109.5 . . ?
S2 C49 H41 109.5 . . ?
H39 C49 H41 109.5 . . ?
H40 C49 H41 109.5 . . ?
S2 C50 H42 109.5 . . ?
S2 C50 H43 109.5 . . ?
H42 C50 H43 109.5 . . ?
S2 C50 H44 109.5 . . ?
H42 C50 H44 109.5 . . ?
H43 C50 H44 109.5 . . ?
O10 S3 O11 115.2(5) . . ?
O10 S3 O9 115.3(5) . . ?
O11 S3 O9 114.3(4) . . ?
O10 S3 C51 103.4(4) . . ?
O11 S3 C51 103.4(4) . . ?
O9 S3 C51 102.9(4) . . ?
F1 C51 F3 108.8(10) . . ?
F1 C51 F2 107.0(8) . . ?
F3 C51 F2 106.8(7) . . ?
F1 C51 S3 112.8(7) . . ?
F3 C51 S3 111.5(7) . . ?
F2 C51 S3 109.7(6) . . ?
O12 S4 O13 114.9(12) . . ?
O12 S4 O14 114.8(13) . . ?
O13 S4 O14 114.5(13) . . ?
O12 S4 C52 102.9(12) . . ?
O13 S4 C52 102.6(13) . . ?
O14 S4 C52 105.0(13) . . ?
F4 C52 F6 113(3) . . ?
F4 C52 F5 108(2) . . ?
F6 C52 F5 105(3) . . ?
F4 C52 S4 112.4(17) . . ?
F6 C52 S4 109(2) . . ?
F5 C52 S4 110(2) . . ?
O15 S5 C54 106.2(3) . . ?
O15 S5 C53 107.2(3) . . ?
C54 S5 C53 96.6(3) . . ?
S5 C53 H45 109.5 . . ?
S5 C53 H46 109.5 . . ?
H45 C53 H46 109.5 . . ?
S5 C53 H47 109.5 . . ?
H45 C53 H47 109.5 . . ?
H46 C53 H47 109.5 . . ?
S5 C54 H48 109.5 . . ?
S5 C54 H49 109.5 . . ?
H48 C54 H49 109.5 . . ?
S5 C54 H50 109.5 . . ?
H48 C54 H50 109.5 . . ?
H49 C54 H50 109.5 . . ?

loop_
_geom_bond_atom_site_label_1
_geom_bond_atom_site_label_2
_geom_bond_distance
_geom_bond_site_symmetry_2
_geom_bond_publ_flag
Ni1 N3 1.856(5) . ?
Ni1 O2 1.865(4) . ?
Ni1 O5 1.867(3) . ?
Ni1 N1 1.868(4) . ?
Ni1 Na1 3.579(2) . ?
Ni2 N4 1.863(4) . ?
Ni2 O6 1.865(4) . ?
Ni2 N2 1.866(5) . ?
Ni2 O3 1.871(3) . ?
Ni2 Na1 3.593(2) . ?
Na1 O8 2.370(5) . ?
Na1 O7 2.377(5) . ?
Na1 O2 2.531(4) . ?
Na1 O5 2.537(4) . ?
Na1 O3 2.541(4) . ?
Na1 O6 2.545(4) . ?
Na1 O1 2.654(4) . ?
Na1 O4 2.665(4) . ?
Na1 S1 3.355(3) . ?
C1 C6 1.373(8) . ?
C1 O1 1.382(6) . ?
C1 C2 1.426(8) . ?
C2 O2 1.307(6) . ?
C2 C3 1.409(7) . ?
C3 C4 1.419(7) . ?
C3 C14 1.428(7) . ?
C4 C5 1.356(8) . ?
C4 H1 0.9500 . ?
C5 C6 1.414(7) . ?
C5 H2 0.9500 . ?
C6 C7 1.525(7) . ?
C7 C8 1.528(7) . ?
C7 C43 1.529(8) . ?
C7 C44 1.548(8) . ?
C8 C13 1.385(8) . ?
C8 C9 1.414(8) . ?
C9 C10 1.359(8) . ?
C9 H3 0.9500 . ?
C10 C11 1.413(8) . ?
C10 H4 0.9500 . ?
C11 C12 1.406(7) . ?
C11 C15 1.426(7) . ?
C12 O3 1.315(6) . ?
C12 C13 1.419(7) . ?
C13 O1 1.385(6) . ?
C14 N1 1.296(7) . ?
C14 H5 0.9500 . ?
N1 C16 1.425(7) . ?
C15 N2 1.297(7) . ?
C15 H6 0.9500 . ?
N2 C42 1.421(6) . ?
C16 C17 1.387(7) . ?
C16 C21 1.387(8) . ?
C17 C18 1.385(9) . ?
C17 H7 0.9500 . ?
C18 C19 1.395(9) . ?
C18 H8 0.9500 . ?
C19 C20 1.382(7) . ?
C19 H9 0.9500 . ?
C20 C21 1.400(8) . ?
C20 H10 0.9500 . ?
C21 N3 1.422(6) . ?
C22 C27 1.373(7) . ?
C22 O4 1.387(6) . ?
C22 C23 1.425(7) . ?
C23 O5 1.304(6) . ?
C23 C24 1.433(7) . ?
C24 C25 1.404(8) . ?
C24 C35 1.416(7) . ?
C25 C26 1.351(8) . ?
C25 H11 0.9500 . ?
C26 C27 1.420(7) . ?
C26 H12 0.9500 . ?
C27 C28 1.519(7) . ?
C28 C29 1.519(8) . ?
C28 C45 1.537(8) . ?
C28 C46 1.552(7) . ?
C29 C34 1.380(7) . ?
C29 C30 1.403(7) . ?
C30 C31 1.370(8) . ?
C30 H13 0.9500 . ?
C31 C32 1.405(8) . ?
C31 H14 0.9500 . ?
C32 C36 1.414(8) . ?
C32 C33 1.425(7) . ?
C33 O6 1.310(6) . ?
C33 C34 1.418(8) . ?
C34 O4 1.391(6) . ?
C35 N3 1.299(7) . ?
C35 H15 0.9500 . ?
C36 N4 1.300(7) . ?
C36 H16 0.9500 . ?
N4 C37 1.426(7) . ?
C37 C42 1.386(8) . ?
C37 C38 1.393(7) . ?
C38 C39 1.384(9) . ?
C38 H17 0.9500 . ?
C39 C40 1.383(9) . ?
C39 H18 0.9500 . ?
C40 C41 1.391(7) . ?
C40 H19 0.9500 . ?
C41 C42 1.392(8) . ?
C41 H20 0.9500 . ?
C43 H21 0.9800 . ?
C43 H22 0.9800 . ?
C43 H23 0.9800 . ?
C44 H24 0.9800 . ?
C44 H25 0.9800 . ?
C44 H26 0.9800 . ?
C45 H27 0.9800 . ?
C45 H28 0.9800 . ?
C45 H29 0.9800 . ?
C46 H30 0.9800 . ?
C46 H31 0.9800 . ?
C46 H32 0.9800 . ?
O7 S1 1.496(4) . ?
S1 C47 1.783(7) . ?
S1 C48 1.790(7) . ?
C47 H33 0.9800 . ?
C47 H34 0.9800 . ?
C47 H35 0.9800 . ?
C48 H36 0.9800 . ?
C48 H37 0.9800 . ?
C48 H38 0.9800 . ?
O8 S2 1.504(4) . ?
S2 C49 1.792(6) . ?
S2 C50 1.796(7) . ?
C49 H39 0.9800 . ?
C49 H40 0.9800 . ?
C49 H41 0.9800 . ?
C50 H42 0.9800 . ?
C50 H43 0.9800 . ?
C50 H44 0.9800 . ?
S3 O10 1.434(6) . ?
S3 O11 1.435(7) . ?
S3 O9 1.438(7) . ?
S3 C51 1.830(8) . ?
C51 F1 1.310(15) . ?
C51 F3 1.332(13) . ?
C51 F2 1.344(10) . ?
S4 O12 1.41(2) . ?
S4 O13 1.435(16) . ?
S4 O14 1.46(2) . ?
S4 C52 1.85(3) . ?
C52 F4 1.26(3) . ?
C52 F6 1.33(4) . ?
C52 F5 1.38(4) . ?
S5 O15 1.486(4) . ?
S5 C54 1.773(7) . ?
S5 C53 1.788(6) . ?
C53 H45 0.9800 . ?
C53 H46 0.9800 . ?
C53 H47 0.9800 . ?
C54 H48 0.9800 . ?
C54 H49 0.9800 . ?
C54 H50 0.9800 . ?

loop_
_geom_torsion_atom_site_label_1
_geom_torsion_atom_site_label_2
_geom_torsion_atom_site_label_3
_geom_torsion_atom_site_label_4
_geom_torsion
_geom_torsion_site_symmetry_1
_geom_torsion_site_symmetry_2
_geom_torsion_site_symmetry_3
_geom_torsion_site_symmetry_4
_geom_torsion_publ_flag
C6 C1 C2 O2 177.6(5) . . . . ?
O1 C1 C2 O2 -1.5(7) . . . . ?
C6 C1 C2 C3 -2.6(8) . . . . ?
O1 C1 C2 C3 178.4(5) . . . . ?
O2 C2 C3 C4 178.6(5) . . . . ?
C1 C2 C3 C4 -1.2(8) . . . . ?
O2 C2 C3 C14 -5.9(9) . . . . ?
C1 C2 C3 C14 174.2(5) . . . . ?
C2 C3 C4 C5 3.1(9) . . . . ?
C14 C3 C4 C5 -172.6(5) . . . . ?
C3 C4 C5 C6 -1.3(9) . . . . ?
O1 C1 C6 C5 -176.6(5) . . . . ?
C2 C1 C6 C5 4.4(8) . . . . ?
O1 C1 C6 C7 6.9(9) . . . . ?
C2 C1 C6 C7 -172.1(5) . . . . ?
C4 C5 C6 C1 -2.4(9) . . . . ?
C4 C5 C6 C7 174.2(5) . . . . ?
C1 C6 C7 C8 -13.8(7) . . . . ?
C5 C6 C7 C8 169.7(5) . . . . ?
C1 C6 C7 C43 -135.5(6) . . . . ?
C5 C6 C7 C43 48.0(7) . . . . ?
C1 C6 C7 C44 105.1(6) . . . . ?
C5 C6 C7 C44 -71.4(6) . . . . ?
C6 C7 C8 C13 10.2(7) . . . . ?
C43 C7 C8 C13 132.7(5) . . . . ?
C44 C7 C8 C13 -108.3(6) . . . . ?
C6 C7 C8 C9 -171.6(5) . . . . ?
C43 C7 C8 C9 -49.1(7) . . . . ?
C44 C7 C8 C9 69.8(7) . . . . ?
C13 C8 C9 C10 -2.3(9) . . . . ?
C7 C8 C9 C10 179.5(5) . . . . ?
C8 C9 C10 C11 0.7(9) . . . . ?
C9 C10 C11 C12 1.4(9) . . . . ?
C9 C10 C11 C15 -177.4(6) . . . . ?
C10 C11 C12 O3 178.4(5) . . . . ?
C15 C11 C12 O3 -2.9(9) . . . . ?
C10 C11 C12 C13 -1.7(8) . . . . ?
C15 C11 C12 C13 177.0(5) . . . . ?
C9 C8 C13 O1 -177.6(5) . . . . ?
C7 C8 C13 O1 0.6(8) . . . . ?
C9 C8 C13 C12 2.0(8) . . . . ?
C7 C8 C13 C12 -179.8(5) . . . . ?
O3 C12 C13 C8 179.9(5) . . . . ?
C11 C12 C13 C8 0.0(8) . . . . ?
O3 C12 C13 O1 -0.5(7) . . . . ?
C11 C12 C13 O1 179.6(5) . . . . ?
C6 C1 O1 C13 5.4(8) . . . . ?
C2 C1 O1 C13 -175.6(4) . . . . ?
C6 C1 O1 Na1 179.7(4) . . . . ?
C2 C1 O1 Na1 -1.3(6) . . . . ?
C8 C13 O1 C1 -9.1(7) . . . . ?
C12 C13 O1 C1 171.2(4) . . . . ?
C8 C13 O1 Na1 176.5(4) . . . . ?
C12 C13 O1 Na1 -3.1(6) . . . . ?
C3 C2 O2 Ni1 8.1(8) . . . . ?
C1 C2 O2 Ni1 -172.0(4) . . . . ?
C3 C2 O2 Na1 -175.9(4) . . . . ?
C1 C2 O2 Na1 3.9(7) . . . . ?
O5 Ni1 O2 C2 177.8(4) . . . . ?
N1 Ni1 O2 C2 -3.9(4) . . . . ?
Na1 Ni1 O2 C2 176.5(5) . . . . ?
O5 Ni1 O2 Na1 1.24(18) . . . . ?
N1 Ni1 O2 Na1 179.5(2) . . . . ?
C2 C3 C14 N1 -0.7(9) . . . . ?
C4 C3 C14 N1 174.9(5) . . . . ?
C3 C14 N1 C16 -172.8(5) . . . . ?
C3 C14 N1 Ni1 4.5(8) . . . . ?
N3 Ni1 N1 C14 179.3(5) . . . . ?
O2 Ni1 N1 C14 -2.2(5) . . . . ?
Na1 Ni1 N1 C14 -1.7(6) . . . . ?
N3 Ni1 N1 C16 -3.3(4) . . . . ?
O2 Ni1 N1 C16 175.2(4) . . . . ?
Na1 Ni1 N1 C16 175.7(3) . . . . ?
C11 C12 O3 Ni2 -7.4(8) . . . . ?
C13 C12 O3 Ni2 172.7(4) . . . . ?
C11 C12 O3 Na1 -175.8(4) . . . . ?
C13 C12 O3 Na1 4.3(7) . . . . ?
O6 Ni2 O3 C12 -169.5(4) . . . . ?
N2 Ni2 O3 C12 12.1(4) . . . . ?
Na1 Ni2 O3 C12 -170.1(5) . . . . ?
O6 Ni2 O3 Na1 0.60(18) . . . . ?
N2 Ni2 O3 Na1 -177.8(2) . . . . ?
C12 C11 C15 N2 4.5(9) . . . . ?
C10 C11 C15 N2 -176.8(6) . . . . ?
C11 C15 N2 C42 178.0(5) . . . . ?
C11 C15 N2 Ni2 4.4(8) . . . . ?
N4 Ni2 N2 C15 168.1(5) . . . . ?
O3 Ni2 N2 C15 -10.6(5) . . . . ?
Na1 Ni2 N2 C15 -12.7(6) . . . . ?
N4 Ni2 N2 C42 -5.9(4) . . . . ?
O3 Ni2 N2 C42 175.4(4) . . . . ?
Na1 Ni2 N2 C42 173.3(3) . . . . ?
C14 N1 C16 C17 -2.3(9) . . . . ?
Ni1 N1 C16 C17 -179.9(5) . . . . ?
C14 N1 C16 C21 176.4(5) . . . . ?
Ni1 N1 C16 C21 -1.2(6) . . . . ?
C21 C16 C17 C18 -4.4(9) . . . . ?
N1 C16 C17 C18 174.1(6) . . . . ?
C16 C17 C18 C19 -0.3(10) . . . . ?
C17 C18 C19 C20 2.3(10) . . . . ?
C18 C19 C20 C21 0.4(9) . . . . ?
C17 C16 C21 C20 7.2(9) . . . . ?
N1 C16 C21 C20 -171.5(5) . . . . ?
C17 C16 C21 N3 -174.4(5) . . . . ?
N1 C16 C21 N3 6.9(7) . . . . ?
C19 C20 C21 C16 -5.1(8) . . . . ?
C19 C20 C21 N3 176.7(5) . . . . ?
C27 C22 C23 O5 178.3(5) . . . . ?
O4 C22 C23 O5 1.1(7) . . . . ?
C27 C22 C23 C24 -1.5(8) . . . . ?
O4 C22 C23 C24 -178.7(5) . . . . ?
O5 C23 C24 C25 -177.1(5) . . . . ?
C22 C23 C24 C25 2.7(8) . . . . ?
O5 C23 C24 C35 4.2(9) . . . . ?
C22 C23 C24 C35 -176.0(5) . . . . ?
C35 C24 C25 C26 176.2(6) . . . . ?
C23 C24 C25 C26 -2.6(9) . . . . ?
C24 C25 C26 C27 1.1(9) . . . . ?
O4 C22 C27 C26 177.0(5) . . . . ?
C23 C22 C27 C26 0.1(8) . . . . ?
O4 C22 C27 C28 -2.0(8) . . . . ?
C23 C22 C27 C28 -178.9(5) . . . . ?
C25 C26 C27 C22 0.2(9) . . . . ?
C25 C26 C27 C28 179.2(5) . . . . ?
C22 C27 C28 C29 -7.5(7) . . . . ?
C26 C27 C28 C29 173.5(5) . . . . ?
C22 C27 C28 C45 112.6(6) . . . . ?
C26 C27 C28 C45 -66.4(7) . . . . ?
C22 C27 C28 C46 -128.9(5) . . . . ?
C26 C27 C28 C46 52.1(7) . . . . ?
C27 C28 C29 C34 11.9(8) . . . . ?
C45 C28 C29 C34 -108.3(6) . . . . ?
C46 C28 C29 C34 132.8(6) . . . . ?
C27 C28 C29 C30 -171.8(5) . . . . ?
C45 C28 C29 C30 67.9(6) . . . . ?
C46 C28 C29 C30 -50.9(7) . . . . ?
C34 C29 C30 C31 2.5(9) . . . . ?
C28 C29 C30 C31 -173.9(6) . . . . ?
C29 C30 C31 C32 1.5(10) . . . . ?
C30 C31 C32 C36 172.8(6) . . . . ?
C30 C31 C32 C33 -3.5(9) . . . . ?
C31 C32 C33 O6 -179.0(5) . . . . ?
C36 C32 C33 O6 4.9(9) . . . . ?
C31 C32 C33 C34 1.5(8) . . . . ?
C36 C32 C33 C34 -174.6(5) . . . . ?
C30 C29 C34 O4 176.4(5) . . . . ?
C28 C29 C34 O4 -7.3(9) . . . . ?
C30 C29 C34 C33 -4.6(9) . . . . ?
C28 C29 C34 C33 171.7(5) . . . . ?
O6 C33 C34 C29 -176.9(5) . . . . ?
C32 C33 C34 C29 2.6(8) . . . . ?
O6 C33 C34 O4 2.1(7) . . . . ?
C32 C33 C34 O4 -178.3(5) . . . . ?
C27 C22 O4 C34 8.0(8) . . . . ?
C23 C22 O4 C34 -174.8(4) . . . . ?
C27 C22 O4 Na1 -174.2(4) . . . . ?
C23 C22 O4 Na1 3.0(6) . . . . ?
C29 C34 O4 C22 -3.3(8) . . . . ?
C33 C34 O4 C22 177.7(5) . . . . ?
C29 C34 O4 Na1 179.0(4) . . . . ?
C33 C34 O4 Na1 -0.1(6) . . . . ?
C22 C23 O5 Ni1 -173.6(4) . . . . ?
C24 C23 O5 Ni1 6.2(8) . . . . ?
C22 C23 O5 Na1 -5.2(7) . . . . ?
C24 C23 O5 Na1 174.6(4) . . . . ?
N3 Ni1 O5 C23 -12.6(4) . . . . ?
O2 Ni1 O5 C23 168.9(4) . . . . ?
Na1 Ni1 O5 C23 170.1(5) . . . . ?
N3 Ni1 O5 Na1 177.3(2) . . . . ?
O2 Ni1 O5 Na1 -1.24(18) . . . . ?
C25 C24 C35 N3 177.8(6) . . . . ?
C23 C24 C35 N3 -3.5(9) . . . . ?
C24 C35 N3 C21 -179.3(5) . . . . ?
C24 C35 N3 Ni1 -7.5(8) . . . . ?
C16 C21 N3 C35 163.1(5) . . . . ?
C20 C21 N3 C35 -18.6(8) . . . . ?
C16 C21 N3 Ni1 -9.7(6) . . . . ?
C20 C21 N3 Ni1 168.6(5) . . . . ?
O5 Ni1 N3 C35 13.2(5) . . . . ?
N1 Ni1 N3 C35 -165.1(5) . . . . ?
Na1 Ni1 N3 C35 15.9(6) . . . . ?
O5 Ni1 N3 C21 -174.6(4) . . . . ?
N1 Ni1 N3 C21 7.1(4) . . . . ?
Na1 Ni1 N3 C21 -171.9(3) . . . . ?
C34 C33 O6 Ni2 170.4(4) . . . . ?
C32 C33 O6 Ni2 -9.0(8) . . . . ?
C34 C33 O6 Na1 -3.5(7) . . . . ?
C32 C33 O6 Na1 177.1(4) . . . . ?
N4 Ni2 O6 C33 6.0(4) . . . . ?
O3 Ni2 O6 C33 -175.4(4) . . . . ?
Na1 Ni2 O6 C33 -174.8(5) . . . . ?
N4 Ni2 O6 Na1 -179.3(2) . . . . ?
O3 Ni2 O6 Na1 -0.60(18) . . . . ?
C31 C32 C36 N4 -174.3(6) . . . . ?
C33 C32 C36 N4 1.9(10) . . . . ?
C32 C36 N4 C37 173.8(5) . . . . ?
C32 C36 N4 Ni2 -3.8(9) . . . . ?
O6 Ni2 N4 C36 0.3(5) . . . . ?
N2 Ni2 N4 C36 178.7(5) . . . . ?
Na1 Ni2 N4 C36 -0.4(6) . . . . ?
O6 Ni2 N4 C37 -177.5(4) . . . . ?
N2 Ni2 N4 C37 1.0(4) . . . . ?
Na1 Ni2 N4 C37 -178.2(3) . . . . ?
C36 N4 C37 C42 -173.7(5) . . . . ?
Ni2 N4 C37 C42 4.3(6) . . . . ?
C36 N4 C37 C38 3.7(9) . . . . ?
Ni2 N4 C37 C38 -178.3(5) . . . . ?
C42 C37 C38 C39 3.7(9) . . . . ?
N4 C37 C38 C39 -173.6(6) . . . . ?
C37 C38 C39 C40 1.2(10) . . . . ?
C38 C39 C40 C41 -3.7(10) . . . . ?
C39 C40 C41 C42 1.3(9) . . . . ?
C38 C37 C42 C41 -6.1(9) . . . . ?
N4 C37 C42 C41 171.5(5) . . . . ?
C38 C37 C42 N2 173.5(5) . . . . ?
N4 C37 C42 N2 -9.0(7) . . . . ?
C40 C41 C42 C37 3.6(9) . . . . ?
C40 C41 C42 N2 -175.9(5) . . . . ?
C15 N2 C42 C37 -164.6(5) . . . . ?
Ni2 N2 C42 C37 9.8(6) . . . . ?
C15 N2 C42 C41 15.0(9) . . . . ?
Ni2 N2 C42 C41 -170.6(5) . . . . ?
Na1 O7 S1 C47 -110.8(3) . . . . ?
Na1 O7 S1 C48 145.9(3) . . . . ?
Na1 O8 S2 C49 115.5(3) . . . . ?
Na1 O8 S2 C50 -142.1(3) . . . . ?
O10 S3 C51 F1 -53.3(10) . . . . ?
O11 S3 C51 F1 -173.7(8) . . . . ?
O9 S3 C51 F1 67.1(9) . . . . ?
O10 S3 C51 F3 -176.0(7) . . . . ?
O11 S3 C51 F3 63.6(8) . . . . ?
O9 S3 C51 F3 -55.6(7) . . . . ?
O10 S3 C51 F2 65.9(6) . . . . ?
O11 S3 C51 F2 -54.5(6) . . . . ?
O9 S3 C51 F2 -173.7(5) . . . . ?
O12 S4 C52 F4 -65(2) . . . . ?
O13 S4 C52 F4 54(2) . . . . ?
O14 S4 C52 F4 174.1(18) . . . . ?
O12 S4 C52 F6 60(3) . . . . ?
O13 S4 C52 F6 180(3) . . . . ?
O14 S4 C52 F6 -60(3) . . . . ?
O12 S4 C52 F5 174.9(19) . . . . ?
O13 S4 C52 F5 -66(2) . . . . ?
O14 S4 C52 F5 54(2) . . . . ?
